data_2106549
loop_
_publ_author_name
'Legros, J.P.'
'Jeannin, Y.P.'

_publ_section_title
;
 Coordination de l'uranium par l'ion germanate. II. Structure du germanate
 d'uranyle dihydrate (U O2)2 Ge O4 (H2 O)2
;
_journal_name_full 'Acta Crystallographica B (24,1968-38,1982)'
_journal_page_first 1140
_journal_page_last 1143
_journal_volume 31
_journal_year 1975
_chemical_formula_sum 'Ge H4 O10 U2'
_chemical_name_systematic '(U O2)2 Ge O4 (H2 O)2'
_space_group_IT_number 70
_symmetry_space_group_name_Hall 'F 2 2 -1d'
_symmetry_space_group_name_H-M 'F d d d :1'
_cell_angle_alpha 90
_cell_angle_beta 90
_cell_angle_gamma 90
_cell_formula_units_Z 8
_cell_length_a 8.179
_cell_length_b 11.515
_cell_length_c 19.397
_cell_volume 1826.832
_citation_journal_id_ASTM ACBCAR
_cod_data_source_file Legros_ACBCAR_1975_1955.cif
_cod_data_source_block H4Ge1O10U2
_cod_original_sg_symbol_Hall '-F 2uv 2vw (x+1/8,y+1/8,z+1/8)'
_cod_original_formula_sum 'H4 Ge1 O10 U2'
_cod_database_code 2106549

loop_
_symmetry_equiv_pos_as_xyz
x,y,z
-x+1/2,-y+1/2,z
x,-y+1/2,-z+1/2
-x+1/2,y,-z+1/2
-x+1/4,-y+1/4,-z+1/4
x-1/4,y-1/4,-z+1/4
-x+1/4,y-1/4,z-1/4
x-1/4,-y+1/4,z-1/4
x,y+1/2,z+1/2
-x+1/2,-y+1,z+1/2
x,-y+1,-z+1
-x+1/2,y+1/2,-z+1
-x+1/4,-y+3/4,-z+3/4
x-1/4,y+1/4,-z+3/4
-x+1/4,y+1/4,z+1/4
x-1/4,-y+3/4,z+1/4
x+1/2,y,z+1/2
-x+1,-y+1/2,z+1/2
x+1/2,-y+1/2,-z+1
-x+1,y,-z+1
-x+3/4,-y+1/4,-z+3/4
x+1/4,y-1/4,-z+3/4
-x+3/4,y-1/4,z+1/4
x+1/4,-y+1/4,z+1/4
x+1/2,y+1/2,z
-x+1,-y+1,z
x+1/2,-y+1,-z+1/2
-x+1,y+1/2,-z+1/2
-x+3/4,-y+3/4,-z+1/4
x+1/4,y+1/4,-z+1/4
-x+3/4,y+1/4,z-1/4
x+1/4,-y+3/4,z-1/4

loop_
_atom_site_label
_atom_site_type_symbol
_atom_site_fract_x
_atom_site_fract_y
_atom_site_fract_z
_atom_site_occupancy
_atom_site_U_iso_or_equiv
O3 O-2 0.146 0.167 0.191 1 0.0
U1 U+6 0 0 0.1673 1 0.0
O1 O-2 0 0 0.293 1 0.0
Ge1 Ge+4 0 0 0 1 0.0
O2 O-2 -0.184 0.081 0.168 1 0.0
